data_2108252
loop_
_publ_author_name
'Okudera, Hiroki'
'Sakai, Yuka'
'Yamagata, Kentaro'
'Takeda, Hiroaki'

_publ_section_title
;
 Structure of russellite (Bi~2~WO~6~): origin of ferroelectricity and the
 effect of the stereoactive lone electron pair on the structure
;
_journal_coeditor_code LO5019SUP1
_journal_issue 3
_journal_name_full 'Acta Crystallographica Section B'
_journal_page_first 295
_journal_page_last 303
_journal_paper_doi 10.1107/S2052520618006133
_journal_volume 74
_journal_year 2018
_chemical_compound_source Synthetic
_chemical_formula_iupac 'Bi2 W O6'
_chemical_formula_structural 'Bi2 O2 (W O4)'
_chemical_formula_sum 'Bi2 O6 W'
_chemical_formula_weight 697.797
_chemical_name_common 'Bismuth tungstate'
_space_group_IT_number 29
_space_group_name_H-M_alt 'P c a 21'
_symmetry_cell_setting orthorhombic
_symmetry_space_group_name_Hall 'P 2c -2ac'
_symmetry_space_group_name_H-M 'P c a 21'
_cell_angle_alpha 90
_cell_angle_beta 90
_cell_angle_gamma 90
_cell_formula_units_Z 4
_cell_length_a 5.4345(12)
_cell_length_b 16.4324(12)
_cell_length_c 5.4558(12)
_cell_measurement_reflns_used 16
_cell_measurement_temperature 296
_cell_measurement_theta_max 53
_cell_measurement_theta_min 40
_cell_volume 487.21(16)
_computing_cell_refinement 'Rigaku Control software, corrected with Si'
_computing_data_collection 'AFC-5S control'
_computing_data_reduction 'AFCPHI, SORT6 (parts of LSGCEX)'
_computing_molecular_graphics 'VESTA (Momma & Izumi, 2008)'
_computing_publication_material none
_computing_structure_refinement 'LSGCEX (Kihara, 1990)'
_diffrn_ambient_temperature 296
_diffrn_measured_fraction_theta_full 1.0
_diffrn_measured_fraction_theta_max 1.0
_diffrn_measurement_device_type 'Rigaku AFC5S diffractometer'
_diffrn_measurement_method 'integrated with \v/2\q scans'
_diffrn_radiation_monochromator 'graphite (002)'
_diffrn_radiation_source 'X-ray tube, 50kV 25mA'
_diffrn_radiation_type Mo-K\a
_diffrn_radiation_wavelength 0.71069
_diffrn_reflns_av_R_equivalents 0.0377
_diffrn_reflns_limit_h_max 8
_diffrn_reflns_limit_h_min -8
_diffrn_reflns_limit_k_max 26
_diffrn_reflns_limit_k_min -26
_diffrn_reflns_limit_l_max 8
_diffrn_reflns_limit_l_min -8
_diffrn_reflns_number 8160
_diffrn_reflns_theta_full 35.02
_diffrn_reflns_theta_max 35.02
_diffrn_reflns_theta_min 4.00
_diffrn_standards_decay_% 0
_diffrn_standards_interval_count 200
_diffrn_standards_number 3
_exptl_absorpt_coefficient_mu 95.558
_exptl_absorpt_correction_T_max 0.0052
_exptl_absorpt_correction_T_min 0.0037
_exptl_absorpt_correction_type sphere
_exptl_absorpt_process_details 'spherical absorption correction'
_exptl_crystal_colour 'pale yellow'
_exptl_crystal_density_diffrn 9.513
_exptl_crystal_description sphere
_exptl_crystal_F_000 1152
_exptl_crystal_size_max 0.104
_exptl_crystal_size_mid 0.104
_exptl_crystal_size_min 0.104
_exptl_crystal_size_rad 0.052
_pd_phase_name Russellite-OR-3-final
_refine_diff_density_max 3.18
_refine_diff_density_min -2.76
_refine_ls_extinction_coef 0.022173(1262)
_refine_ls_extinction_method 'B-C type 1 Lorenzian isotropic'
_refine_ls_goodness_of_fit_ref 0.5164
_refine_ls_matrix_type full
_refine_ls_number_constraints 5
_refine_ls_number_parameters 42
_refine_ls_number_reflns 784
_refine_ls_number_restraints 9
_refine_ls_R_factor_gt 0.0168
_refine_ls_structure_factor_coef F
_refine_ls_weighting_details 'weight proportional to sigma^-2^'
_refine_ls_weighting_scheme sigma
_refine_ls_wR_factor_ref 0.0204
_reflns_number_gt 844
_reflns_number_total 2163
_reflns_observed_criterion F>3u(F)
_reflns_threshold_expression 'F>3u(F) & (|Fobs.max|-|Fobs.min|)/|Fobs.min| < 0.5 among equivalents'
_cod_data_source_file lo5019sup1.cif
_cod_data_source_block I
_cod_database_code 2108252

loop_
_space_group_symop_operation_xyz
'x, y, z'
'-x, -y, z+1/2'
'x+1/2, -y, z'
'-x+1/2, y, z+1/2'

loop_
_atom_site_label
_atom_site_occupancy
_atom_site_fract_x
_atom_site_fract_y
_atom_site_fract_z
_atom_site_adp_type
_atom_site_B_iso_or_equiv
_atom_site_type_symbol
Bi1 1.0 0.5261(6) 0.4197(9) 0.9730(3) Biso 0.39(7) Bi
Bi2 1.0 0.4859(6) 0.0747(10) 0.9850(3) Biso 0.56(9) Bi
W 1.0 -0.0016(9) 0.2488(3) 0.0 Biso 0.282(12) W
O1 1.0 0.045(4) 0.1388(13) 0.080(3) Biso 0.59(7) O
O2 1.0 0.262(6) 0.999(2) 0.267(7) Biso 0.59 O
O3 1.0 0.241(7) 0.5032(18) 0.258(6) Biso 0.59 O
O4 1.0 0.705(2) 0.2349(7) 0.256(2) Biso 0.59 O
O5 1.0 0.212(3) 0.2650(7) 0.333(2) Biso 0.59 O
O6 1.0 0.571(4) 0.3565(13) 0.563(3) Biso 0.59 O

loop_
_atom_site_aniso_label
_atom_site_aniso_U_11
_atom_site_aniso_U_22
_atom_site_aniso_U_33
_atom_site_aniso_U_12
_atom_site_aniso_U_13
_atom_site_aniso_U_23
Bi1 0.0053(5) 0.0035(13) 0.0062(7) -0.0001(8) -0.0002(5) 0.0011(10)
Bi2 0.0071(7) 0.0058(19) 0.0085(8) 0.0014(5) -0.0026(7) -0.0000(8)
W 0.0036(2) 0.0036 0.0036 0.00000 0.00000 0.00000
O1 0.0075(9) 0.0075 0.0075 0.00000 0.00000 0.00000
O2 0.0075 0.0075 0.0075 0.00000 0.00000 0.00000
O3 0.0075 0.0075 0.0075 0.00000 0.00000 0.00000
O4 0.0075 0.0075 0.0075 0.00000 0.00000 0.00000
O5 0.0075 0.0075 0.0075 0.00000 0.00000 0.00000
O6 0.0075 0.0075 0.0075 0.00000 0.00000 0.00000

loop_
_atom_type_symbol
_atom_type_oxidation_number
_atom_type_number_in_cell
_atom_type_scat_dispersion_real
_atom_type_scat_dispersion_imag
_atom_type_scat_source
Bi 0 8 -4.108 10.257 'International Tables Vol C Tables 4.2.6.8 and 6.1.1.3'
W 0 4 -0.849 6.872 'International Tables Vol C Tables 4.2.6.8 and 6.1.1.3'
O 0 24 0.011 0.006 'International Tables Vol C Tables 4.2.6.8 and 6.1.1.3'

loop_
_geom_angle_atom_site_label_1
_geom_angle_atom_site_label_2
_geom_angle_atom_site_label_3
_geom_angle_site_symmetry_1
_geom_angle_site_symmetry_2
_geom_angle_site_symmetry_3
_geom_angle
O3 Bi1 O3 1_556 1_555 2_665 111.7(13)
O3 Bi1 O3 1_556 1_555 3_566 67.1(13)
O3 Bi1 O3 1_556 1_555 4_555 67.4(13)
O3 Bi1 O6 1_556 1_555 1_556 68.6(8)
O3 Bi1 O6 1_556 1_555 4_555 60.7(9)
O3 Bi1 O3 2_665 1_555 3_566 75.4(13)
O3 Bi1 O3 2_665 1_555 4_555 75.0(14)
O3 Bi1 O6 2_665 1_555 1_555 72.2(10)
O3 Bi1 O6 2_665 1_555 4_655 80.5(11)
O3 Bi1 O3 3_566 1_555 4_555 109.4(13)
O3 Bi1 O6 3_566 1_555 1_556 59.7(9)
O3 Bi1 O6 3_566 1_555 4_655 69.5(10)
O3 Bi1 O6 4_555 1_555 1_555 81.5(9)
O3 Bi1 O6 4_555 1_555 4_555 70.2(10)
O6 Bi1 O6 1_556 1_555 4_655 67.6(6)
O6 Bi1 O6 1_556 1_555 4_555 80.7(5)
O6 Bi1 O6 1_555 1_555 4_655 85.2(7)
O6 Bi1 O6 1_555 1_555 4_555 95.4(6)
O1 Bi2 O1 1_556 1_555 4_556 69.5(6)
O1 Bi2 O1 1_556 1_555 4_555 86.8(7)
O1 Bi2 O2 1_556 1_555 1_546 67.0(10)
O1 Bi2 O2 1_556 1_555 4_545 77.1(10)
O1 Bi2 O1 1_656 1_555 4_556 78.1(5)
O1 Bi2 O1 1_656 1_555 4_555 93.9(6)
O1 Bi2 O2 1_656 1_555 2_665 71.5(10)
O1 Bi2 O2 1_656 1_555 3_566 59.6(10)
O1 Bi2 O2 4_556 1_555 1_546 60.6(10)
O1 Bi2 O2 4_556 1_555 3_566 65.8(9)
O1 Bi2 O2 4_555 1_555 2_665 78.0(10)
O1 Bi2 O2 4_555 1_555 4_545 73.1(10)
O2 Bi2 O2 1_546 1_555 2_665 113.2(14)
O2 Bi2 O2 1_546 1_555 3_566 69.1(12)
O2 Bi2 O2 1_546 1_555 4_545 74.7(13)
O2 Bi2 O2 2_665 1_555 3_566 71.6(13)
O2 Bi2 O2 2_665 1_555 4_545 76.9(14)
O2 Bi2 O2 3_566 1_555 4_545 115.8(14)
O1 W O4 1_655 1_655 1_555 81.1(7)
O1 W O4 1_655 1_655 4_654 97.9(7)
O1 W O5 1_655 1_655 1_655 81.5(7)
O1 W O5 1_655 1_655 4_654 98.0(7)
O1 W O6 1_655 1_655 4_654 155.4(17)
O4 W O4 1_555 1_655 4_654 90.7(6)
O4 W O5 1_555 1_655 1_655 82.2(5)
O4 W O5 1_555 1_655 4_654 169(2)
O4 W O6 1_555 1_655 4_654 80.1(7)
O4 W O5 4_654 1_655 1_655 173(3)
O4 W O5 4_654 1_655 4_654 100.6(6)
O4 W O6 4_654 1_655 4_654 98.0(7)
O5 W O5 1_655 1_655 4_654 86.5(6)
O5 W O6 1_655 1_655 4_654 80.4(7)
O5 W O6 4_654 1_655 4_654 97.4(7)

loop_
_geom_bond_atom_site_label_1
_geom_bond_atom_site_label_2
_geom_bond_site_symmetry_2
_geom_bond_distance
_geom_bond_multiplicity
Bi1 O3 1_556 2.59(4) 1
Bi1 O3 2_665 2.14(4) 1
Bi1 O3 3_566 2.32(4) 1
Bi1 O3 4_555 2.32(4) 1
Bi1 O6 1_556 3.39(2) 1
Bi1 O6 1_555 2.48(2) 1
Bi1 O6 4_655 2.47(2) 1
Bi1 O6 4_555 3.44(2) 1
Bi2 O1 1_556 2.67(2) 1
Bi2 O1 1_656 3.26(2) 1
Bi2 O1 4_556 3.417(19) 1
Bi2 O1 4_555 2.45(2) 1
Bi2 O2 1_546 2.32(4) 1
Bi2 O2 2_665 2.19(4) 1
Bi2 O2 3_566 2.47(4) 1
Bi2 O2 4_545 2.18(4) 1
W O1 1_555 1.88(2) 1
W O4 1_455 2.134(13) 1
W O4 4_554 1.743(13) 1
W O5 1_555 2.173(14) 1
W O5 4_554 1.838(15) 1
W O6 4_554 1.84(2) 1

_cod_database_fobs_code 2108252
